data_1559923
loop_
_publ_author_name
'Al-Khdhairawi, Amjad Ayad Qatran'
'Low, Yun-Yee'
'Manshoor, Nurhuda'
'Arya, Aditya'
'Jelecki, Maciej'
'Alshawsh, Mohammed Abdullah'
'Kamran, Sareh'
'Suliman, Rasha Saad'
'Low, Anis'
'Shivanagere Nagojappa, Narendra Babu'
'Weber, Jean-Fr\'ed\'eric F'

_publ_section_title
;
 Asperginols A and B, Diterpene Pyrones, from an <i>Aspergillus</i> sp.
 and the Structure Revision of Previously Reported Analogues.
;
_journal_issue 12
_journal_name_full 'Journal of natural products'
_journal_page_first 3564
_journal_page_last 3570
_journal_paper_doi 10.1021/acs.jnatprod.0c00618
_journal_volume 83
_journal_year 2020
_chemical_absolute_configuration ad
_chemical_formula_moiety 'C27 H40 O6'
_chemical_formula_sum 'C27 H40 O6'
_chemical_formula_weight 460.59
_chemical_melting_point 554.5(5)
_chemical_name_common 'Asperginol A'
_space_group_crystal_system orthorhombic
_space_group_IT_number 19
_space_group_name_Hall 'P 2ac 2ab'
_space_group_name_H-M_alt 'P 21 21 21'
_atom_sites_solution_hydrogens mixed
_atom_sites_solution_primary dual
_audit_creation_date 2019-09-09
_audit_creation_method
;
Olex2 1.2
(compiled 2018.05.29 svn.r3508 for OlexSys, GUI svn.r5506)
;
_cell_angle_alpha 90
_cell_angle_beta 90
_cell_angle_gamma 90
_cell_formula_units_Z 4
_cell_length_a 11.5284(2)
_cell_length_b 13.0274(2)
_cell_length_c 17.2404(2)
_cell_measurement_reflns_used 29018
_cell_measurement_temperature 293(2)
_cell_measurement_theta_max 74.1360
_cell_measurement_theta_min 4.2090
_cell_volume 2589.25(7)
_computing_cell_refinement 'CrysAlisPro 1.171.38.41 (Rigaku OD, 2015)'
_computing_data_collection 'CrysAlisPro 1.171.38.41 (Rigaku OD, 2015)'
_computing_data_reduction 'CrysAlisPro 1.171.38.41 (Rigaku OD, 2015)'
_computing_molecular_graphics 'X-SEED (Barbour, 2001)'
_computing_publication_material 'enCIFer (Allen et al., 2004)'
_computing_structure_refinement 'XL (Sheldrick, 2008)'
_computing_structure_solution 'XT (Sheldrick, 2015)'
_diffrn_ambient_temperature 293(2)
_diffrn_detector 'CCD plate'
_diffrn_detector_area_resol_mean 10.4041
_diffrn_detector_type Atlas
_diffrn_measured_fraction_theta_full 1.000
_diffrn_measured_fraction_theta_max 0.990
_diffrn_measurement_details
;
List of Runs (angles in degrees, time in seconds):

  # Type    Start    End  Width  t~exp~   \w     \q     \k     \f   Frames
--------------------------------------------------------------------------
  1  \w      2.00  33.00   1.00    1.00    --   38.00  88.00-132.17   31
  2  \w   -116.00 -17.00   1.00    1.00    --  -41.63 -37.00 -90.00   99
  3  \w   -114.00 -13.00   1.00    1.00    --  -41.63 -57.00   0.00  101
  4  \w   -114.00 -13.00   1.00    1.00    --  -41.63 -57.00 120.00  101
  5  \w   -115.00 -17.00   1.00    1.00    --  -41.63 -41.00-160.20   98
  6  \w    -96.00  -2.00   1.00    1.00    --  -41.63 125.00-150.00   94
  7  \w     23.00  98.00   1.00    1.00    --   41.63-125.00-180.00   75
  8  \w     23.00  98.00   1.00    1.00    --   41.63-125.00  90.00   75
  9  \w      6.00  33.00   1.00    1.00    --   42.00  88.00 107.99   27
 10  \w      6.00  33.00   1.00    1.00    --   42.00  88.00 -19.87   27
 11  \w     21.00  47.00   1.00    1.00    --   54.00  79.00  14.63   26
 12  \w     20.00  46.00   1.00    1.00    --   54.00  81.00 174.86   26
 13  \w     21.00  49.00   1.00    1.00    --   54.00  78.00  68.79   28
 14  \w     20.00  46.00   1.00    1.00    --   54.00  81.00 103.95   26
 15  \w     21.00  47.00   1.00    1.00    --   54.00  79.00-121.25   26
 16  \w     20.00  46.00   1.00    1.00    --   54.00  81.00 -57.19   26
 17  \w     33.00 142.00   1.00    1.00    --   66.00  77.00  83.67  109
 18  \w     33.00 142.00   1.00    1.00    --   66.00  77.00 -31.52  109
 19  \w     34.00 142.00   1.00    1.00    --   66.00  76.00-139.66  108
 20  \w     34.00 141.00   1.00    1.00    --   66.00  75.00 -83.32  107
 21  \w     37.00 146.00   1.00    1.00    --   70.00  77.00 123.51  109
 22  \w     38.00 145.00   1.00    1.00    --   70.00  75.00 167.95  107
 23  \w     37.00 146.00   1.00    1.00    --   70.00  77.00 109.12  109
 24  \w     42.00 150.00   1.00    1.00    --   74.00  76.00  40.81  108
 25  \w     42.00 149.00   1.00    1.00    --   74.00  75.00 -18.78  107
 26  \w     41.00 150.00   1.00    1.00    --   74.00  77.00   3.87  109
 27  \w     42.00 150.00   1.00    1.00    --   74.00  76.00-114.76  108
 28  \w     26.00 109.00   1.00    2.50    --  108.56 -94.00  90.00   83
 29  \w     76.00 178.00   1.00    2.50    --  108.56  77.00   0.00  102
 30  \w     79.00 178.00   1.00    2.50    --  108.56  61.00 150.00   99
 31  \w     76.00 178.00   1.00    2.50    --  108.56  77.00 -30.00  102
 32  \w     79.00 178.00   1.00    2.50    --  108.56  61.00   0.00   99
 33  \w     79.00 178.00   1.00    2.50    --  108.56  61.00  90.00   99
 34  \w     76.00 178.00   1.00    2.50    --  108.56  77.00  30.00  102
 35  \w     94.00 178.00   1.00    2.50    --  108.56 125.00 120.00   84
 36  \w     26.00 109.00   1.00    2.50    --  108.56 -94.00-180.00   83
 37  \w     76.00 178.00   1.00    2.50    --  108.56  77.00 -90.00  102
 38  \w     26.00 109.00   1.00    2.50    --  108.56 -94.00  60.00   83
 39  \w     76.00 178.00   1.00    2.50    --  108.56  77.00-180.00  102
 40  \w     76.00 178.00   1.00    2.50    --  108.56  77.00 150.00  102
 41  \w     76.00 178.00   1.00    2.50    --  108.56  77.00-150.00  102
 42  \w     26.00 109.00   1.00    2.50    --  108.56 -94.00-120.00   83
 43  \w     79.00 178.00   1.00    2.50    --  108.56  61.00 -30.00   99
 44  \w     76.00 178.00   1.00    2.50    --  108.56  77.00  60.00  102
 45  \w     79.00 178.00   1.00    2.50    --  108.56  61.00 120.00   99
 46  \w     76.00 178.00   1.00    2.50    --  108.56  77.00-120.00  102
 47  \w     79.00 178.00   1.00    2.50    --  108.56  61.00 -90.00   99
 48  \w     79.00 178.00   1.00    2.50    --  108.56  61.00  60.00   99
 49  \w     79.00 178.00   1.00    2.50    --  108.56  61.00-180.00   99
 50  \w     79.00 178.00   1.00    2.50    --  108.56  61.00 -60.00   99
 51  \w     76.00 178.00   1.00    2.50    --  108.56  77.00  90.00  102
 52  \w     35.00 122.00   1.00    2.50    --  108.56-125.00   0.00   87
 53  \w   -116.00 -17.00   1.00    1.00    --  -41.63 -37.00  90.00   99
 54  \w   -114.00 -14.00   1.00    1.00    --  -41.63 -56.00-125.00  100
 55  \w     23.00  98.00   1.00    1.00    --   41.63-125.00 -60.00   75
 56  \w     21.00  47.00   1.00    1.00    --   54.00  79.00-145.75   26
 57  \w     21.00  49.00   1.00    1.00    --   54.00  78.00 147.76   28
 58  \w     20.00  46.00   1.00    1.00    --   54.00  81.00 -31.55   26
 59  \w     20.00  46.00   1.00    1.00    --   54.00  81.00 -99.08   26
 60  \w     25.00 134.00   1.00    1.00    --   58.00  77.00 119.30  109
 61  \w     26.00 133.00   1.00    1.00    --   58.00  75.00 -36.73  107
 62  \w     30.00 138.00   1.00    1.00    --   62.00  76.00 169.11  108
 63  \w     33.00 142.00   1.00    1.00    --   66.00  77.00-164.48  109
 64  \w     33.00 142.00   1.00    1.00    --   66.00  77.00  60.67  109
 65  \w     33.00 142.00   1.00    1.00    --   66.00  77.00-120.42  109
 66  \w     33.00 142.00   1.00    1.00    --   66.00  77.00   9.47  109
 67  \w     34.00 141.00   1.00    1.00    --   66.00  75.00  40.49  107
;
_diffrn_measurement_device 'four-circle diffractometer'
_diffrn_measurement_device_type 'SuperNova, Dual, Cu at zero, Atlas'
_diffrn_measurement_method '\w scans'
_diffrn_orient_matrix_type 'CrysAlisPro convention (1999,Acta A55,543-557)'
_diffrn_orient_matrix_UB_11 0.1210276000
_diffrn_orient_matrix_UB_12 0.0209623000
_diffrn_orient_matrix_UB_13 0.0345296000
_diffrn_orient_matrix_UB_21 0.0506782000
_diffrn_orient_matrix_UB_22 -0.0876822000
_diffrn_orient_matrix_UB_23 -0.0494640000
_diffrn_orient_matrix_UB_31 0.0253126000
_diffrn_orient_matrix_UB_32 0.0765286000
_diffrn_orient_matrix_UB_33 -0.0659276000
_diffrn_radiation_monochromator mirror
_diffrn_radiation_probe x-ray
_diffrn_radiation_type CuK\a
_diffrn_radiation_wavelength 1.54184
_diffrn_reflns_av_R_equivalents 0.1075
_diffrn_reflns_av_unetI/netI 0.0249
_diffrn_reflns_Laue_measured_fraction_full 1.000
_diffrn_reflns_Laue_measured_fraction_max 0.990
_diffrn_reflns_limit_h_max 14
_diffrn_reflns_limit_h_min -14
_diffrn_reflns_limit_k_max 16
_diffrn_reflns_limit_k_min -16
_diffrn_reflns_limit_l_max 21
_diffrn_reflns_limit_l_min -21
_diffrn_reflns_number 92565
_diffrn_reflns_point_group_measured_fraction_full 1.000
_diffrn_reflns_point_group_measured_fraction_max 0.988
_diffrn_reflns_theta_full 67.684
_diffrn_reflns_theta_max 75.520
_diffrn_reflns_theta_min 4.254
_diffrn_source 'micro-focus sealed X-ray tube'
_diffrn_source_type 'SuperNova (Cu) X-ray Source'
_exptl_absorpt_coefficient_mu 0.661
_exptl_absorpt_correction_T_max 1.00000
_exptl_absorpt_correction_T_min 0.37226
_exptl_absorpt_correction_type multi-scan
_exptl_absorpt_process_details
;
CrysAlisPro 1.171.38.41 (Rigaku Oxford Diffraction, 2015)
Empirical absorption correction using spherical harmonics,
 implemented in SCALE3 ABSPACK scaling algorithm.
;
_exptl_crystal_colour colorless
_exptl_crystal_density_diffrn 1.182
_exptl_crystal_description block
_exptl_crystal_F_000 1000
_exptl_crystal_size_max 0.5
_exptl_crystal_size_mid 0.5
_exptl_crystal_size_min 0.13
_refine_diff_density_max 0.128
_refine_diff_density_min -0.159
_refine_diff_density_rms 0.036
_refine_ls_abs_structure_details
;
 Flack x determined using 1957 quotients [(I+)-(I-)]/[(I+)+(I-)]
 (Parsons, Flack and Wagner, Acta Cryst. B69 (2013) 249-259).
;
_refine_ls_abs_structure_Flack -0.07(12)
_refine_ls_extinction_method none
_refine_ls_goodness_of_fit_ref 1.034
_refine_ls_hydrogen_treatment mixed
_refine_ls_matrix_type full
_refine_ls_number_parameters 318
_refine_ls_number_reflns 5316
_refine_ls_number_restraints 0
_refine_ls_restrained_S_all 1.034
_refine_ls_R_factor_all 0.0457
_refine_ls_R_factor_gt 0.0405
_refine_ls_shift/su_max <0.001
_refine_ls_shift/su_mean <0.001
_refine_ls_structure_factor_coef Fsqd
_refine_ls_weighting_details 'w=1/[\s^2^(Fo^2^)+(0.0654P)^2^+0.2577P] where P=(Fo^2^+2Fc^2^)/3'
_refine_ls_weighting_scheme calc
_refine_ls_wR_factor_gt 0.1065
_refine_ls_wR_factor_ref 0.1118
_reflns_Friedel_coverage 0.770
_reflns_Friedel_fraction_full 1.000
_reflns_Friedel_fraction_max 0.986
_reflns_number_gt 4808
_reflns_number_total 5316
_reflns_threshold_expression 'I > 2\s(I)'
_cod_data_source_file np0c00618_si_001.cif
_cod_data_source_block Asperginol_A
_cod_depositor_comments
;
The following automatic conversions were performed:

data item '_chemical_melting_point' value '554-555 K' was changed to
'554.5(5)' -- the average value was taken and precision was
estimated.

Automatic conversion script
Id: cif_fix_values 7556 2019-12-06 15:28:31Z antanas 
;
_cod_database_code 1559923
_shelx_shelxl_version_number 2018/3
_chemical_oxdiff_formula 'C27 H40 O6'
_shelx_space_group_comment
;
The symmetry employed for this shelxl refinement is uniquely defined
by the following loop, which should always be used as a source of
symmetry information in preference to the above space-group names.
They are only intended as comments.
;
_exptl_absorpt_special_details
;
Empirical correction (ABSPACK) includes:
- Absorption correction using spherical harmonics
- Frame scaling
;
_reflns_odcompleteness_completeness 99.92
_reflns_odcompleteness_iscentric 1
_reflns_odcompleteness_theta 66.97
_olex2_refinement_description
;
1. Fixed Uiso
 At 1.2 times of:
  All C(H) groups, All C(H,H) groups
 At 1.5 times of:
  All C(H,H,H) groups, All O(H) groups
2.a Ternary CH refined with riding coordinates:
 C6(H6), C2(H2), C10(H10), C14(H14A), C4(H4A)
2.b Secondary CH2 refined with riding coordinates:
 C12(H12A,H12B), C9(H9A,H9B), C1(H1A,H1B), C13(H13A,H13B), C8(H8A,H8B), C5(H5A,
 H5B)
2.c Idealised Me refined as rotating group:
 C19(H19A,H19B,H19C), C18(H18A,H18B,H18C), C16(H16A,H16B,H16C), C7'(H7'A,H7'B,
 H7'C), C6'(H6'A,H6'B,H6'C), C17(H17A,H17B,H17C)
2.d Idealised tetrahedral OH refined as rotating group:
 O14(H14), O3'(H3')
;
_olex2_submission_special_instructions 'No special instructions were received'
_oxdiff_exptl_absorpt_empirical_details
;
Empirical correction (ABSPACK) includes:
- Absorption correction using spherical harmonics
- Frame scaling
;
_oxdiff_exptl_absorpt_empirical_full_max 2.928
_oxdiff_exptl_absorpt_empirical_full_min 0.319

loop_
_space_group_symop_operation_xyz
'x, y, z'
'-x+1/2, -y, z+1/2'
'-x, y+1/2, -z+1/2'
'x+1/2, -y+1/2, -z'

loop_
_atom_site_label
_atom_site_type_symbol
_atom_site_fract_x
_atom_site_fract_y
_atom_site_fract_z
_atom_site_U_iso_or_equiv
_atom_site_adp_type
_atom_site_occupancy
_atom_site_site_symmetry_order
_atom_site_calc_flag
_atom_site_refinement_flags_posn
_atom_site_refinement_flags_adp
_atom_site_refinement_flags_occupancy
_atom_site_disorder_assembly
_atom_site_disorder_group
O10 O 0.52748(16) 0.47269(13) 0.42636(10) 0.0540(4) Uani 1 1 d . . . . .
O4 O 0.32766(18) 0.60092(16) 0.76563(11) 0.0609(5) Uani 1 1 d . . . . .
O5' O 0.76929(16) 0.74156(13) 0.90025(10) 0.0568(4) Uani 1 1 d . . . . .
O14 O 0.35415(17) 0.53858(14) 0.25538(9) 0.0577(4) Uani 1 1 d . . . . .
H14 H 0.336383 0.592945 0.234569 0.086 Uiso 1 1 calc GR . . . .
O1' O 0.77580(17) 0.76978(16) 0.77420(11) 0.0649(5) Uani 1 1 d . . . . .
O3' O 0.46946(17) 0.57912(16) 0.88575(11) 0.0640(5) Uani 1 1 d . . . . .
H3' H 0.437555 0.585257 0.843500 0.096 Uiso 1 1 calc GR . . . .
C6 C 0.41659(19) 0.61801(17) 0.59945(12) 0.0432(5) Uani 1 1 d . . . . .
H6 H 0.443463 0.566465 0.636748 0.052 Uiso 1 1 calc R . . . .
C1' C 0.7234(2) 0.72797(18) 0.82742(14) 0.0508(5) Uani 1 1 d . . . . .
C12 C 0.3086(2) 0.60040(19) 0.46856(13) 0.0488(5) Uani 1 1 d . . . . .
H12A H 0.235223 0.596341 0.495959 0.059 Uiso 1 1 calc R . . . .
H12B H 0.324524 0.672431 0.459099 0.059 Uiso 1 1 calc R . . . .
C7 C 0.5090(2) 0.70510(17) 0.60419(13) 0.0459(5) Uani 1 1 d . . . . .
C2' C 0.6213(2) 0.66738(17) 0.81966(13) 0.0471(5) Uani 1 1 d . . . . .
C2 C 0.5268(2) 0.72952(17) 0.69234(13) 0.0465(5) Uani 1 1 d . . . . .
H2 H 0.578685 0.788969 0.695562 0.056 Uiso 1 1 calc R . . . .
C11 C 0.40405(19) 0.55758(17) 0.52152(13) 0.0441(5) Uani 1 1 d . . . . .
C9 C 0.6233(2) 0.5641(2) 0.53046(15) 0.0536(6) Uani 1 1 d . . . . .
H9A H 0.694330 0.551352 0.501889 0.064 Uiso 1 1 calc R . . . .
H9B H 0.615887 0.512267 0.570571 0.064 Uiso 1 1 calc R . . . .
C10 C 0.51968(19) 0.56005(18) 0.47625(13) 0.0463(5) Uani 1 1 d . . . . .
H10 H 0.520578 0.621970 0.443974 0.056 Uiso 1 1 calc R . . . .
C1 C 0.5848(2) 0.64103(17) 0.73848(13) 0.0473(5) Uani 1 1 d . . . . .
H1A H 0.530919 0.583890 0.740828 0.057 Uiso 1 1 calc R . . . .
H1B H 0.652543 0.618100 0.710015 0.057 Uiso 1 1 calc R . . . .
C14 C 0.3953(2) 0.55841(18) 0.33306(13) 0.0490(5) Uani 1 1 d . . . . .
H14A H 0.422835 0.629502 0.335517 0.059 Uiso 1 1 calc R . . . .
C13 C 0.2950(2) 0.5463(2) 0.39008(14) 0.0504(5) Uani 1 1 d . . . . .
H13A H 0.283697 0.473595 0.399643 0.061 Uiso 1 1 calc R . . . .
H13B H 0.225079 0.571881 0.365476 0.061 Uiso 1 1 calc R . . . .
C3' C 0.5693(2) 0.63163(19) 0.88554(14) 0.0508(5) Uani 1 1 d . . . . .
C5' C 0.7202(3) 0.6983(2) 0.96462(15) 0.0570(6) Uani 1 1 d . . . . .
C4 C 0.3113(2) 0.6895(2) 0.71677(14) 0.0531(6) Uani 1 1 d . . . . .
H4A H 0.239875 0.724799 0.732147 0.064 Uiso 1 1 calc R . . . .
C15 C 0.5004(2) 0.4860(2) 0.34553(14) 0.0535(6) Uani 1 1 d . . . . .
C3 C 0.4128(2) 0.76060(18) 0.72860(13) 0.0504(5) Uani 1 1 d . . . . .
C4' C 0.6209(3) 0.6455(2) 0.96109(14) 0.0573(6) Uani 1 1 d . . . . .
C8 C 0.6260(2) 0.6708(2) 0.56654(14) 0.0534(6) Uani 1 1 d . . . . .
H8A H 0.646990 0.720051 0.526737 0.064 Uiso 1 1 calc R . . . .
H8B H 0.686136 0.672414 0.605885 0.064 Uiso 1 1 calc R . . . .
C5 C 0.3006(2) 0.6549(2) 0.63239(14) 0.0500(5) Uani 1 1 d . . . . .
H5A H 0.272237 0.711710 0.601298 0.060 Uiso 1 1 calc R . . . .
H5B H 0.244338 0.599738 0.629053 0.060 Uiso 1 1 calc R . . . .
C19 C 0.4703(3) 0.80473(19) 0.56379(15) 0.0582(6) Uani 1 1 d . . . . .
H19A H 0.457983 0.791632 0.509611 0.087 Uiso 1 1 calc GR . . . .
H19B H 0.529264 0.856116 0.569795 0.087 Uiso 1 1 calc GR . . . .
H19C H 0.399349 0.828559 0.586763 0.087 Uiso 1 1 calc GR . . . .
C20 C 0.4006(3) 0.8480(2) 0.76714(18) 0.0673(7) Uani 1 1 d . . . . .
C18 C 0.3739(3) 0.44639(19) 0.54448(16) 0.0577(6) Uani 1 1 d . . . . .
H18A H 0.435703 0.418168 0.575075 0.087 Uiso 1 1 calc GR . . . .
H18B H 0.363682 0.405786 0.498515 0.087 Uiso 1 1 calc GR . . . .
H18C H 0.303404 0.445964 0.574158 0.087 Uiso 1 1 calc GR . . . .
C16 C 0.4730(3) 0.3775(2) 0.31782(18) 0.0661(7) Uani 1 1 d . . . . .
H16A H 0.535533 0.332447 0.331710 0.099 Uiso 1 1 calc GR . . . .
H16B H 0.463618 0.377626 0.262497 0.099 Uiso 1 1 calc GR . . . .
H16C H 0.402649 0.354202 0.341825 0.099 Uiso 1 1 calc GR . . . .
C7' C 0.5641(3) 0.5979(3) 1.03131(18) 0.0827(9) Uani 1 1 d . . . . .
H7'A H 0.482224 0.611393 1.030042 0.124 Uiso 1 1 calc GR . . . .
H7'B H 0.596820 0.626938 1.077565 0.124 Uiso 1 1 calc GR . . . .
H7'C H 0.576987 0.525097 1.030976 0.124 Uiso 1 1 calc GR . . . .
C6' C 0.7934(3) 0.7201(3) 1.03418(18) 0.0777(9) Uani 1 1 d . . . . .
H6'A H 0.866579 0.685595 1.029031 0.117 Uiso 1 1 calc GR . . . .
H6'B H 0.754474 0.695944 1.079900 0.117 Uiso 1 1 calc GR . . . .
H6'C H 0.806163 0.792698 1.038325 0.117 Uiso 1 1 calc GR . . . .
C17 C 0.6061(3) 0.5291(3) 0.30389(19) 0.0766(8) Uani 1 1 d . . . . .
H17A H 0.626888 0.593888 0.326420 0.115 Uiso 1 1 calc GR . . . .
H17B H 0.588371 0.538412 0.249950 0.115 Uiso 1 1 calc GR . . . .
H17C H 0.669753 0.482027 0.309040 0.115 Uiso 1 1 calc GR . . . .
H20A H 0.316(4) 0.863(3) 0.788(2) 0.096(12) Uiso 1 1 d . . . . .
H4 H 0.268(3) 0.565(3) 0.760(2) 0.076(10) Uiso 1 1 d . . . . .
H20B H 0.466(3) 0.888(3) 0.7731(19) 0.073(10) Uiso 1 1 d . . . . .

loop_
_atom_site_aniso_label
_atom_site_aniso_U_11
_atom_site_aniso_U_22
_atom_site_aniso_U_33
_atom_site_aniso_U_23
_atom_site_aniso_U_13
_atom_site_aniso_U_12
O10 0.0585(9) 0.0518(9) 0.0516(9) -0.0081(7) -0.0094(7) 0.0111(8)
O4 0.0612(11) 0.0683(12) 0.0531(10) 0.0149(9) -0.0011(8) -0.0141(9)
O5' 0.0614(10) 0.0525(9) 0.0563(9) -0.0036(8) -0.0127(8) 0.0018(8)
O14 0.0722(11) 0.0571(10) 0.0437(8) 0.0011(7) -0.0080(8) 0.0022(9)
O1' 0.0629(11) 0.0676(11) 0.0643(11) 0.0105(9) -0.0029(9) -0.0118(9)
O3' 0.0671(11) 0.0711(12) 0.0537(10) 0.0122(9) -0.0032(9) -0.0118(9)
C6 0.0456(11) 0.0420(10) 0.0421(10) 0.0032(8) -0.0017(9) -0.0051(9)
C1' 0.0572(13) 0.0441(11) 0.0511(12) 0.0001(10) -0.0073(11) 0.0051(10)
C12 0.0442(11) 0.0540(13) 0.0483(11) -0.0023(10) -0.0040(9) 0.0048(10)
C7 0.0528(12) 0.0425(11) 0.0424(11) 0.0010(9) -0.0001(9) -0.0083(9)
C2' 0.0539(12) 0.0410(11) 0.0464(12) -0.0004(9) -0.0036(10) 0.0031(9)
C2 0.0570(13) 0.0383(10) 0.0441(11) 0.0015(9) -0.0034(10) -0.0059(10)
C11 0.0462(11) 0.0404(10) 0.0457(11) 0.0009(9) -0.0049(9) -0.0015(9)
C9 0.0436(11) 0.0627(14) 0.0545(13) -0.0027(11) -0.0040(10) 0.0016(11)
C10 0.0471(11) 0.0449(11) 0.0470(11) -0.0031(9) -0.0046(9) 0.0021(9)
C1 0.0551(12) 0.0411(11) 0.0457(11) -0.0012(9) -0.0020(10) 0.0001(9)
C14 0.0549(12) 0.0473(11) 0.0449(11) -0.0014(9) -0.0062(10) 0.0001(10)
C13 0.0452(11) 0.0560(13) 0.0500(11) -0.0019(11) -0.0078(9) 0.0035(10)
C3' 0.0589(13) 0.0453(11) 0.0483(12) 0.0012(10) -0.0027(11) 0.0050(10)
C5' 0.0708(16) 0.0498(13) 0.0504(13) -0.0048(10) -0.0114(12) 0.0130(12)
C4 0.0546(13) 0.0565(14) 0.0481(12) 0.0036(10) 0.0031(10) 0.0038(11)
C15 0.0513(12) 0.0601(14) 0.0491(12) -0.0059(11) -0.0023(10) 0.0059(11)
C3 0.0628(14) 0.0474(11) 0.0411(11) 0.0042(9) -0.0010(10) 0.0026(11)
C4' 0.0685(16) 0.0575(14) 0.0460(12) 0.0015(10) -0.0026(11) 0.0109(13)
C8 0.0507(13) 0.0634(14) 0.0462(12) -0.0017(10) 0.0008(10) -0.0145(11)
C5 0.0486(12) 0.0542(13) 0.0471(12) 0.0030(10) -0.0009(9) -0.0015(10)
C19 0.0752(17) 0.0501(13) 0.0493(13) 0.0086(11) -0.0055(12) -0.0110(12)
C20 0.085(2) 0.0552(15) 0.0617(16) -0.0072(12) 0.0022(15) 0.0079(15)
C18 0.0674(15) 0.0448(12) 0.0609(14) 0.0017(10) -0.0075(12) -0.0104(12)
C16 0.0676(16) 0.0616(15) 0.0691(17) -0.0177(13) -0.0117(14) 0.0140(13)
C7' 0.099(2) 0.099(2) 0.0503(15) 0.0147(16) 0.0002(16) -0.002(2)
C6' 0.096(2) 0.0727(18) 0.0644(17) -0.0070(14) -0.0275(17) 0.0106(17)
C17 0.0596(16) 0.097(2) 0.0730(18) -0.0017(17) 0.0100(14) -0.0007(16)

loop_
_atom_type_symbol
_atom_type_description
_atom_type_scat_dispersion_real
_atom_type_scat_dispersion_imag
_atom_type_scat_source
C C 0.0181 0.0091 'International Tables Vol C Tables 4.2.6.8 and 6.1.1.4'
H H 0.0000 0.0000 'International Tables Vol C Tables 4.2.6.8 and 6.1.1.4'
O O 0.0492 0.0322 'International Tables Vol C Tables 4.2.6.8 and 6.1.1.4'

loop_
_geom_angle_atom_site_label_1
_geom_angle_atom_site_label_2
_geom_angle_atom_site_label_3
_geom_angle
_geom_angle_site_symmetry_1
_geom_angle_site_symmetry_3
_geom_angle_publ_flag
C10 O10 C15 118.25(18) . . ?
C4 O4 H4 106(2) . . ?
C5' O5' C1' 122.0(2) . . ?
C14 O14 H14 109.5 . . ?
C3' O3' H3' 109.5 . . ?
C7 C6 H6 104.4 . . ?
C7 C6 C11 118.34(18) . . ?
C11 C6 H6 104.4 . . ?
C5 C6 H6 104.4 . . ?
C5 C6 C7 110.43(19) . . ?
C5 C6 C11 113.34(18) . . ?
O5' C1' C2' 118.4(2) . . ?
O1' C1' O5' 115.9(2) . . ?
O1' C1' C2' 125.7(2) . . ?
H12A C12 H12B 107.5 . . ?
C11 C12 H12A 108.4 . . ?
C11 C12 H12B 108.4 . . ?
C13 C12 H12A 108.4 . . ?
C13 C12 H12B 108.4 . . ?
C13 C12 C11 115.51(19) . . ?
C6 C7 C2 106.75(17) . . ?
C6 C7 C8 111.12(19) . . ?
C8 C7 C2 110.39(19) . . ?
C19 C7 C6 113.03(19) . . ?
C19 C7 C2 107.81(18) . . ?
C19 C7 C8 107.7(2) . . ?
C1' C2' C1 116.5(2) . . ?
C3' C2' C1' 118.3(2) . . ?
C3' C2' C1 125.0(2) . . ?
C7 C2 H2 107.2 . . ?
C1 C2 C7 113.76(18) . . ?
C1 C2 H2 107.2 . . ?
C3 C2 C7 110.01(19) . . ?
C3 C2 H2 107.2 . . ?
C3 C2 C1 111.18(19) . . ?
C12 C11 C6 113.22(18) . . ?
C12 C11 C10 108.10(18) . . ?
C12 C11 C18 109.41(19) . . ?
C10 C11 C6 110.10(17) . . ?
C18 C11 C6 105.86(18) . . ?
C18 C11 C10 110.1(2) . . ?
H9A C9 H9B 108.5 . . ?
C10 C9 H9A 110.2 . . ?
C10 C9 H9B 110.2 . . ?
C10 C9 C8 107.4(2) . . ?
C8 C9 H9A 110.2 . . ?
C8 C9 H9B 110.2 . . ?
O10 C10 C11 109.98(18) . . ?
O10 C10 C9 110.40(18) . . ?
O10 C10 H10 108.2 . . ?
C11 C10 H10 108.2 . . ?
C9 C10 C11 111.63(19) . . ?
C9 C10 H10 108.2 . . ?
C2' C1 C2 115.39(18) . . ?
C2' C1 H1A 108.4 . . ?
C2' C1 H1B 108.4 . . ?
C2 C1 H1A 108.4 . . ?
C2 C1 H1B 108.4 . . ?
H1A C1 H1B 107.5 . . ?
O14 C14 H14A 108.4 . . ?
O14 C14 C13 109.28(19) . . ?
O14 C14 C15 106.04(19) . . ?
C13 C14 H14A 108.4 . . ?
C13 C14 C15 116.1(2) . . ?
C15 C14 H14A 108.4 . . ?
C12 C13 H13A 108.2 . . ?
C12 C13 H13B 108.2 . . ?
C14 C13 C12 116.33(19) . . ?
C14 C13 H13A 108.2 . . ?
C14 C13 H13B 108.2 . . ?
H13A C13 H13B 107.4 . . ?
O3' C3' C2' 123.6(2) . . ?
O3' C3' C4' 114.6(2) . . ?
C2' C3' C4' 121.8(2) . . ?
O5' C5' C6' 109.9(3) . . ?
C4' C5' O5' 122.0(2) . . ?
C4' C5' C6' 128.1(3) . . ?
O4 C4 H4A 109.1 . . ?
O4 C4 C3 108.2(2) . . ?
O4 C4 C5 109.4(2) . . ?
C3 C4 H4A 109.1 . . ?
C3 C4 C5 111.9(2) . . ?
C5 C4 H4A 109.1 . . ?
O10 C15 C14 112.16(19) . . ?
O10 C15 C16 103.7(2) . . ?
O10 C15 C17 109.1(2) . . ?
C16 C15 C14 111.0(2) . . ?
C17 C15 C14 109.7(2) . . ?
C17 C15 C16 111.1(2) . . ?
C4 C3 C2 117.1(2) . . ?
C20 C3 C2 122.0(3) . . ?
C20 C3 C4 120.9(3) . . ?
C3' C4' C7' 119.5(3) . . ?
C5' C4' C3' 117.3(2) . . ?
C5' C4' C7' 123.1(3) . . ?
C7 C8 H8A 108.7 . . ?
C7 C8 H8B 108.7 . . ?
C9 C8 C7 114.39(19) . . ?
C9 C8 H8A 108.7 . . ?
C9 C8 H8B 108.7 . . ?
H8A C8 H8B 107.6 . . ?
C6 C5 H5A 109.2 . . ?
C6 C5 H5B 109.2 . . ?
C4 C5 C6 112.03(19) . . ?
C4 C5 H5A 109.2 . . ?
C4 C5 H5B 109.2 . . ?
H5A C5 H5B 107.9 . . ?
C7 C19 H19A 109.5 . . ?
C7 C19 H19B 109.5 . . ?
C7 C19 H19C 109.5 . . ?
H19A C19 H19B 109.5 . . ?
H19A C19 H19C 109.5 . . ?
H19B C19 H19C 109.5 . . ?
C3 C20 H20A 115(2) . . ?
C3 C20 H20B 117(2) . . ?
H20A C20 H20B 127(3) . . ?
C11 C18 H18A 109.5 . . ?
C11 C18 H18B 109.5 . . ?
C11 C18 H18C 109.5 . . ?
H18A C18 H18B 109.5 . . ?
H18A C18 H18C 109.5 . . ?
H18B C18 H18C 109.5 . . ?
C15 C16 H16A 109.5 . . ?
C15 C16 H16B 109.5 . . ?
C15 C16 H16C 109.5 . . ?
H16A C16 H16B 109.5 . . ?
H16A C16 H16C 109.5 . . ?
H16B C16 H16C 109.5 . . ?
C4' C7' H7'A 109.5 . . ?
C4' C7' H7'B 109.5 . . ?
C4' C7' H7'C 109.5 . . ?
H7'A C7' H7'B 109.5 . . ?
H7'A C7' H7'C 109.5 . . ?
H7'B C7' H7'C 109.5 . . ?
C5' C6' H6'A 109.5 . . ?
C5' C6' H6'B 109.5 . . ?
C5' C6' H6'C 109.5 . . ?
H6'A C6' H6'B 109.5 . . ?
H6'A C6' H6'C 109.5 . . ?
H6'B C6' H6'C 109.5 . . ?
C15 C17 H17A 109.5 . . ?
C15 C17 H17B 109.5 . . ?
C15 C17 H17C 109.5 . . ?
H17A C17 H17B 109.5 . . ?
H17A C17 H17C 109.5 . . ?
H17B C17 H17C 109.5 . . ?

loop_
_geom_bond_atom_site_label_1
_geom_bond_atom_site_label_2
_geom_bond_distance
_geom_bond_site_symmetry_2
_geom_bond_publ_flag
O10 C10 1.429(3) . ?
O10 C15 1.439(3) . ?
O4 C4 1.441(3) . ?
O4 H4 0.83(4) . ?
O5' C1' 1.374(3) . ?
O5' C5' 1.367(3) . ?
O14 H14 0.8200 . ?
O14 C14 1.444(3) . ?
O1' C1' 1.226(3) . ?
O3' H3' 0.8200 . ?
O3' C3' 1.339(3) . ?
C6 H6 0.9800 . ?
C6 C7 1.559(3) . ?
C6 C11 1.564(3) . ?
C6 C5 1.531(3) . ?
C1' C2' 1.424(3) . ?
C12 H12A 0.9700 . ?
C12 H12B 0.9700 . ?
C12 C11 1.535(3) . ?
C12 C13 1.534(3) . ?
C7 C2 1.566(3) . ?
C7 C8 1.562(3) . ?
C7 C19 1.539(3) . ?
C2' C1 1.501(3) . ?
C2' C3' 1.366(3) . ?
C2 H2 0.9800 . ?
C2 C1 1.552(3) . ?
C2 C3 1.510(4) . ?
C11 C10 1.545(3) . ?
C11 C18 1.541(3) . ?
C9 H9A 0.9700 . ?
C9 H9B 0.9700 . ?
C9 C10 1.518(3) . ?
C9 C8 1.524(4) . ?
C10 H10 0.9800 . ?
C1 H1A 0.9700 . ?
C1 H1B 0.9700 . ?
C14 H14A 0.9800 . ?
C14 C13 1.526(3) . ?
C14 C15 1.551(3) . ?
C13 H13A 0.9700 . ?
C13 H13B 0.9700 . ?
C3' C4' 1.444(3) . ?
C5' C4' 1.337(4) . ?
C5' C6' 1.493(4) . ?
C4 H4A 0.9800 . ?
C4 C3 1.507(4) . ?
C4 C5 1.528(3) . ?
C15 C16 1.525(4) . ?
C15 C17 1.521(4) . ?
C3 C20 1.326(4) . ?
C4' C7' 1.510(4) . ?
C8 H8A 0.9700 . ?
C8 H8B 0.9700 . ?
C5 H5A 0.9700 . ?
C5 H5B 0.9700 . ?
C19 H19A 0.9600 . ?
C19 H19B 0.9600 . ?
C19 H19C 0.9600 . ?
C20 H20A 1.05(4) . ?
C20 H20B 0.93(4) . ?
C18 H18A 0.9600 . ?
C18 H18B 0.9600 . ?
C18 H18C 0.9600 . ?
C16 H16A 0.9600 . ?
C16 H16B 0.9600 . ?
C16 H16C 0.9600 . ?
C7' H7'A 0.9600 . ?
C7' H7'B 0.9600 . ?
C7' H7'C 0.9600 . ?
C6' H6'A 0.9600 . ?
C6' H6'B 0.9600 . ?
C6' H6'C 0.9600 . ?
C17 H17A 0.9600 . ?
C17 H17B 0.9600 . ?
C17 H17C 0.9600 . ?
